data_8100163
loop_
_publ_author_name
'Altinbas, Ozgul'
'Dondas, H. Ali'
'Arslan, Hakan'
'Kulcu, Nevzat'
'Killner, Colin'

_publ_section_title
;
Crystal structure of E-benzaldehyde O-benzoyloxime, C~14~H~11~NO~2~
;
_journal_issue 4
_journal_name_full 'Zeitschrift f\"ur Kristallographie - New Crystal Structures'
_journal_page_first 379
_journal_page_last 380
_journal_volume 219
_journal_year 2004
_chemical_formula_sum 'C14 H11 N O2'
_chemical_formula_weight 225.24
_space_group_IT_number 19
_symmetry_cell_setting orthorhombic
_symmetry_space_group_name_Hall 'P 2ac 2ab'
_symmetry_space_group_name_H-M 'P 21 21 21'
_cell_angle_alpha 90.00
_cell_angle_beta 90.00
_cell_angle_gamma 90.00
_cell_formula_units_Z 4
_cell_length_a 5.9386(2)
_cell_length_b 8.8513(3)
_cell_length_c 21.5491(9)
_cell_measurement_temperature 150(2)
_cell_volume 1132.71(7)
_diffrn_ambient_temperature 150(2)
_exptl_crystal_density_diffrn 1.321
_cod_database_code 8100163

loop_
_symmetry_equiv_pos_as_xyz
'x, y, z'
'x+1/2, -y+1/2, -z'
'-x, y+1/2, -z+1/2'
'-x+1/2, -y, z+1/2'

loop_
_atom_site_label
_atom_site_type_symbol
_atom_site_fract_x
_atom_site_fract_y
_atom_site_fract_z
_atom_site_U_iso_or_equiv
_atom_site_adp_type
_atom_site_occupancy
_atom_site_symmetry_multiplicity
_atom_site_Wyckoff_symbol
_atom_site_calc_flag
_atom_site_refinement_flags
_atom_site_disorder_assembly
_atom_site_disorder_group
N1 N 1.0075(3) 0.66142(18) 0.11295(7) 0.0468(5) Uani 1 4 a d . . .
O1 O 0.6602(3) 0.66523(19) 0.03938(8) 0.0627(5) Uani 1 4 a d . . .
O2 O 1.0025(3) 0.56543(14) 0.05895(6) 0.0462(4) Uani 1 4 a d . . .
C1 C 0.8060(4) 0.5754(2) 0.02741(9) 0.0445(5) Uani 1 4 a d . . .
C2 C 1.2097(4) 0.7039(2) 0.12185(9) 0.0423(5) Uani 1 4 a d . . .
H2 H 1.342(5) 0.682(3) 0.0899(12) 0.060(7) Uiso 1 4 a d . . .
C3 C 1.2656(4) 0.7992(2) 0.17564(9) 0.0398(5) Uani 1 4 a d . . .
C4 C 1.4735(4) 0.8714(2) 0.17797(10) 0.0451(5) Uani 1 4 a d . . .
H4 H 1.582(4) 0.853(2) 0.1468(10) 0.041(5) Uiso 1 4 a d . . .
C5 C 1.5246(4) 0.9672(2) 0.22638(11) 0.0486(5) Uani 1 4 a d . . .
H5 H 1.659(5) 1.015(3) 0.2284(11) 0.052(6) Uiso 1 4 a d . . .
C6 C 1.3709(4) 0.9900(2) 0.27395(10) 0.0479(5) Uani 1 4 a d . . .
H6 H 1.403(5) 1.055(3) 0.3056(12) 0.067(7) Uiso 1 4 a d . . .
C7 C 1.1647(4) 0.9175(2) 0.27245(10) 0.0466(5) Uani 1 4 a d . . .
H7 H 1.068(4) 0.930(2) 0.3082(10) 0.045(6) Uiso 1 4 a d . . .
C8 C 1.1116(4) 0.8213(2) 0.22384(10) 0.0432(5) Uani 1 4 a d . . .
H8 H 0.962(5) 0.766(3) 0.2217(12) 0.059(7) Uiso 1 4 a d . . .
C9 C 0.7983(4) 0.4641(2) -0.02409(9) 0.0420(5) Uani 1 4 a d . . .
C10 C 0.6038(4) 0.4583(3) -0.06050(10) 0.0461(5) Uani 1 4 a d . . .
H10 H 0.483(5) 0.520(3) -0.0470(11) 0.058(7) Uiso 1 4 a d . . .
C11 C 0.5924(4) 0.3574(3) -0.10991(10) 0.0499(5) Uani 1 4 a d . . .
H11 H 0.457(5) 0.351(3) -0.1335(14) 0.068(7) Uiso 1 4 a d . . .
C12 C 0.7715(4) 0.2631(2) -0.12277(10) 0.0493(6) Uani 1 4 a d . . .
H12 H 0.762(4) 0.195(2) -0.1557(10) 0.040(5) Uiso 1 4 a d . . .
C13 C 0.9634(4) 0.2676(2) -0.08649(10) 0.0481(5) Uani 1 4 a d . . .
H13 H 1.090(5) 0.194(3) -0.0928(10) 0.052(6) Uiso 1 4 a d . . .
C14 C 0.9771(4) 0.3672(2) -0.03701(10) 0.0440(5) Uani 1 4 a d . . .
H14 H 1.099(4) 0.374(2) -0.0125(10) 0.042(6) Uiso 1 4 a d . . .

loop_
_atom_site_aniso_label
_atom_site_aniso_U_11
_atom_site_aniso_U_22
_atom_site_aniso_U_33
_atom_site_aniso_U_23
_atom_site_aniso_U_13
_atom_site_aniso_U_12
N1 0.0538(12) 0.0442(9) 0.0424(9) -0.0060(7) 0.0011(8) -0.0035(9)
O1 0.0481(10) 0.0728(12) 0.0671(10) -0.0177(8) 0.0017(8) 0.0119(9)
O2 0.0490(9) 0.0415(7) 0.0481(8) -0.0065(6) -0.0046(7) 0.0007(7)
C1 0.0431(12) 0.0453(11) 0.0450(11) 0.0034(8) 0.0050(9) -0.0041(10)
C2 0.0427(12) 0.0391(10) 0.0453(11) 0.0016(8) 0.0009(9) 0.0044(9)
C3 0.0392(11) 0.0327(9) 0.0475(10) 0.0033(8) -0.0011(9) 0.0031(8)
C4 0.0398(12) 0.0426(10) 0.0528(12) 0.0050(9) 0.0031(10) 0.0045(9)
C5 0.0396(12) 0.0449(10) 0.0614(12) 0.0041(10) -0.0055(10) -0.0049(11)
C6 0.0519(13) 0.0381(10) 0.0539(12) -0.0039(9) -0.0067(10) -0.0024(9)
C7 0.0505(13) 0.0406(10) 0.0487(11) -0.0012(8) 0.0047(10) -0.0001(10)
C8 0.0429(11) 0.0378(10) 0.0489(11) -0.0003(8) 0.0004(9) -0.0032(9)
C9 0.0413(11) 0.0414(10) 0.0433(10) 0.0052(8) 0.0033(8) -0.0074(10)
C10 0.0423(11) 0.0455(11) 0.0506(11) 0.0064(9) 0.0038(9) -0.0037(10)
C11 0.0461(12) 0.0537(12) 0.0498(11) 0.0059(9) -0.0057(10) -0.0105(10)
C12 0.0570(14) 0.0458(11) 0.0449(11) -0.0055(9) 0.0009(11) -0.0100(10)
C13 0.0471(12) 0.0443(10) 0.0530(11) -0.0019(9) 0.0028(10) -0.0005(10)
C14 0.0400(11) 0.0446(10) 0.0474(10) 0.0022(8) -0.0021(10) -0.0057(9)

loop_
_geom_bond_atom_site_label_1
_geom_bond_atom_site_label_2
_geom_bond_distance
_geom_bond_site_symmetry_2
_geom_bond_publ_flag
N1 C2 1.273(3) . ?
N1 O2 1.441(2) . ?
O1 C1 1.203(3) . ?
O2 C1 1.354(3) . ?
C1 C9 1.485(3) . ?
C2 C3 1.471(3) . ?
C2 H2 1.06(3) . ?
C3 C4 1.392(3) . ?
C3 C8 1.398(3) . ?
C4 C5 1.378(3) . ?
C4 H4 0.94(2) . ?
C5 C6 1.387(3) . ?
C5 H5 0.91(3) . ?
C6 C7 1.383(3) . ?
C6 H6 0.91(3) . ?
C7 C8 1.386(3) . ?
C7 H7 0.97(2) . ?
C8 H8 1.02(3) . ?
C9 C14 1.393(3) . ?
C9 C10 1.397(3) . ?
C10 C11 1.391(3) . ?
C10 H10 0.95(3) . ?
C11 C12 1.380(4) . ?
C11 H11 0.95(3) . ?
C12 C13 1.382(3) . ?
C12 H12 0.93(2) . ?
C13 C14 1.386(3) . ?
C13 H13 1.01(3) . ?
C14 H14 0.90(2) . ?

loop_
_cod_related_entry_id
_cod_related_entry_database
_cod_related_entry_code
1 ChemSpider 9381943
